data_4102783
loop_
_publ_author_name
'Dominik Nied'
'Ralf K\"oppe'
'Wim Klopper'
'Hansgeorg Schn\"ockel'
'Frank Breher'

_publ_contact_author_address
;
Institute of Inorganic Chemistry
Karlsruhe Institute of Technology (KIT)
Engesserstr. 15
76131 Karlsruhe
Germany
;
_publ_contact_author_email breher@kit.edu
_publ_contact_author_fax '(+49) 721 608 70 21'
_publ_contact_author_name 'Prof. Dr. Frank Breher'
_publ_section_title
;
 Synthesis of a Pentasilapropellane. Exploring the Nature of a Stretched
 Silicon-Silicon Bond in a Nonclassical Molecule
;
_journal_name_full 'Journal of the American Chemical Society'
_journal_page_first 10264
_journal_page_last 10265
_journal_paper_doi 10.1021/ja104810u
_journal_volume 132
_journal_year 2010
_chemical_formula_moiety 'C54 H66 Si5'
_chemical_formula_sum 'C54 H66 Si5'
_chemical_formula_weight 855.52
_chemical_name_systematic
; 
 ? 
;
_space_group_IT_number 61
_symmetry_cell_setting orthorhombic
_symmetry_space_group_name_Hall '-P 2ac 2ab'
_symmetry_space_group_name_H-M 'P b c a'
_atom_sites_solution_hydrogens geom
_atom_sites_solution_primary direct
_atom_sites_solution_secondary difmap
_audit_creation_method 'form.cif (version 2.0)'
_cell_angle_alpha 90.00
_cell_angle_beta 90.00
_cell_angle_gamma 90.00
_cell_formula_units_Z 8
_cell_length_a 8.5116(17)
_cell_length_b 26.887(5)
_cell_length_c 41.174(8)
_cell_measurement_reflns_used 65162
_cell_measurement_temperature 200(2)
_cell_measurement_theta_max 26.39
_cell_measurement_theta_min 3.85
_cell_volume 9423(3)
_computing_structure_refinement 'SHELXL-97 (Sheldrick, 1997)'
_computing_structure_solution 'SHELXS-97 (Sheldrick, 1990)'
_diffrn_ambient_temperature 200(2)
_diffrn_measured_fraction_theta_full 0.994
_diffrn_measured_fraction_theta_max 0.994
_diffrn_measurement_device_type 'STOE Stadi with CCD'
_diffrn_measurement_method 'omega scans'
_diffrn_radiation_monochromator graphite
_diffrn_radiation_source 'fine-focus sealed tube'
_diffrn_radiation_type MoK\a
_diffrn_radiation_wavelength 0.71073
_diffrn_reflns_av_R_equivalents 0.0930
_diffrn_reflns_av_sigmaI/netI 0.0519
_diffrn_reflns_limit_h_max 10
_diffrn_reflns_limit_h_min -9
_diffrn_reflns_limit_k_max 33
_diffrn_reflns_limit_k_min -33
_diffrn_reflns_limit_l_max 51
_diffrn_reflns_limit_l_min -32
_diffrn_reflns_number 65162
_diffrn_reflns_theta_full 26.39
_diffrn_reflns_theta_max 26.39
_diffrn_reflns_theta_min 3.85
_exptl_absorpt_coefficient_mu 0.188
_exptl_absorpt_correction_type none
_exptl_crystal_colour yellow
_exptl_crystal_density_diffrn 1.206
_exptl_crystal_density_method 'not measured'
_exptl_crystal_description 'rod-like crystal'
_exptl_crystal_F_000 3680
_exptl_crystal_size_max 0.48
_exptl_crystal_size_mid 0.24
_exptl_crystal_size_min 0.22
_refine_diff_density_max 0.348
_refine_diff_density_min -0.555
_refine_diff_density_rms 0.060
_refine_ls_extinction_method none
_refine_ls_goodness_of_fit_ref 1.380
_refine_ls_hydrogen_treatment undef
_refine_ls_matrix_type full
_refine_ls_number_parameters 550
_refine_ls_number_reflns 9610
_refine_ls_number_restraints 0
_refine_ls_restrained_S_all 1.380
_refine_ls_R_factor_all 0.1069
_refine_ls_R_factor_gt 0.0980
_refine_ls_shift/su_max 0.001
_refine_ls_shift/su_mean 0.000
_refine_ls_structure_factor_coef Fsqd
_refine_ls_weighting_details 'calc w=1/[\s^2^(Fo^2^)+(0.0415P)^2^+14.4762P] where P=(Fo^2^+2Fc^2^)/3'
_refine_ls_weighting_scheme calc
_refine_ls_wR_factor_gt 0.1776
_refine_ls_wR_factor_ref 0.1813
_reflns_number_gt 9023
_reflns_number_total 9610
_reflns_threshold_expression >2sigma(I)
_cod_data_source_file ja104810u_si_002.cif
_cod_data_source_block Si5Mes6
_cod_database_code 4102783

loop_
_symmetry_equiv_pos_as_xyz
'x, y, z'
'-x+1/2, -y, z+1/2'
'-x, y+1/2, -z+1/2'
'x+1/2, -y+1/2, -z'
'-x, -y, -z'
'x-1/2, y, -z-1/2'
'x, -y-1/2, z-1/2'
'-x-1/2, y-1/2, z'

loop_
_atom_site_label
_atom_site_type_symbol
_atom_site_fract_x
_atom_site_fract_y
_atom_site_fract_z
_atom_site_U_iso_or_equiv
_atom_site_adp_type
_atom_site_occupancy
_atom_site_symmetry_multiplicity
_atom_site_calc_flag
_atom_site_refinement_flags
Si1 Si 0.72063(11) 0.13851(4) 0.12517(2) 0.0252(2) Uani 1 1 d .
Si2 Si 0.44119(11) 0.10468(4) 0.10861(2) 0.0245(2) Uani 1 1 d .
Si3 Si 0.54160(11) 0.18085(4) 0.09124(2) 0.0230(2) Uani 1 1 d .
Si4 Si 0.51859(12) 0.12044(4) 0.16202(2) 0.0252(2) Uani 1 1 d .
Si5 Si 0.68026(12) 0.06371(4) 0.09754(3) 0.0270(2) Uani 1 1 d .
C10 C 0.4529(4) 0.24072(13) 0.10697(8) 0.0246(7) Uani 1 1 d .
C11 C 0.5474(5) 0.28382(14) 0.10587(9) 0.0317(8) Uani 1 1 d .
C12 C 0.4907(5) 0.32845(15) 0.11799(10) 0.0386(10) Uani 1 1 d .
H12A H 0.5549 0.3573 0.1166 0.046 Uiso 1 1 calc R
C13 C 0.3447(5) 0.33229(16) 0.13195(10) 0.0400(10) Uani 1 1 d .
C14 C 0.2522(5) 0.29083(15) 0.13246(10) 0.0358(9) Uani 1 1 d .
H14A H 0.1504 0.2931 0.1418 0.043 Uiso 1 1 calc R
C15 C 0.3006(4) 0.24565(14) 0.11993(8) 0.0276(8) Uani 1 1 d .
C16 C 0.7098(5) 0.28347(16) 0.09192(12) 0.0439(11) Uani 1 1 d .
H16A H 0.7562 0.3167 0.0940 0.066 Uiso 1 1 calc R
H16B H 0.7050 0.2741 0.0689 0.066 Uiso 1 1 calc R
H16C H 0.7746 0.2594 0.1037 0.066 Uiso 1 1 calc R
C17 C 0.2913(6) 0.38126(18) 0.14541(14) 0.0627(15) Uani 1 1 d .
H17A H 0.2069 0.3757 0.1612 0.094 Uiso 1 1 calc R
H17B H 0.2524 0.4023 0.1277 0.094 Uiso 1 1 calc R
H17C H 0.3797 0.3978 0.1561 0.094 Uiso 1 1 calc R
C18 C 0.1802(4) 0.20456(15) 0.11971(10) 0.0332(9) Uani 1 1 d .
H18A H 0.1012 0.2110 0.1365 0.050 Uiso 1 1 calc R
H18B H 0.2321 0.1727 0.1241 0.050 Uiso 1 1 calc R
H18C H 0.1291 0.2033 0.0984 0.050 Uiso 1 1 calc R
C20 C 0.5865(4) 0.18550(12) 0.04670(9) 0.0241(7) Uani 1 1 d .
C21 C 0.4583(4) 0.18659(13) 0.02537(9) 0.0266(8) Uani 1 1 d .
C22 C 0.4824(5) 0.18699(14) -0.00757(9) 0.0312(8) Uani 1 1 d .
H22A H 0.3940 0.1874 -0.0217 0.037 Uiso 1 1 calc R
C23 C 0.6315(5) 0.18689(14) -0.02089(9) 0.0330(9) Uani 1 1 d .
C24 C 0.7559(5) 0.18802(14) 0.00010(10) 0.0340(9) Uani 1 1 d .
H24A H 0.8591 0.1895 -0.0086 0.041 Uiso 1 1 calc R
C25 C 0.7384(4) 0.18713(13) 0.03316(9) 0.0264(8) Uani 1 1 d .
C26 C 0.2911(4) 0.18612(15) 0.03700(10) 0.0330(9) Uani 1 1 d .
H26A H 0.2204 0.1917 0.0186 0.049 Uiso 1 1 calc R
H26B H 0.2761 0.2125 0.0531 0.049 Uiso 1 1 calc R
H26C H 0.2676 0.1538 0.0469 0.049 Uiso 1 1 calc R
C27 C 0.6545(6) 0.18381(17) -0.05644(10) 0.0450(11) Uani 1 1 d .
H27A H 0.7597 0.1959 -0.0620 0.068 Uiso 1 1 calc R
H27B H 0.5754 0.2043 -0.0674 0.068 Uiso 1 1 calc R
H27C H 0.6435 0.1492 -0.0635 0.068 Uiso 1 1 calc R
C28 C 0.8866(4) 0.18743(15) 0.05276(10) 0.0353(9) Uani 1 1 d .
H28A H 0.9475 0.2174 0.0476 0.053 Uiso 1 1 calc R
H28B H 0.9489 0.1578 0.0475 0.053 Uiso 1 1 calc R
H28C H 0.8604 0.1873 0.0759 0.053 Uiso 1 1 calc R
C30 C 0.5341(4) 0.06462(13) 0.18995(9) 0.0282(8) Uani 1 1 d .
C31 C 0.6335(4) 0.06831(14) 0.21707(9) 0.0305(8) Uani 1 1 d .
C32 C 0.6509(5) 0.02838(15) 0.23786(10) 0.0377(10) Uani 1 1 d .
H32A H 0.7199 0.0314 0.2559 0.045 Uiso 1 1 calc R
C33 C 0.5714(5) -0.01556(15) 0.23322(10) 0.0380(10) Uani 1 1 d .
C34 C 0.4722(5) -0.01869(14) 0.20723(10) 0.0353(9) Uani 1 1 d .
H34A H 0.4156 -0.0487 0.2039 0.042 Uiso 1 1 calc R
C35 C 0.4508(4) 0.01982(13) 0.18562(9) 0.0290(8) Uani 1 1 d .
C36 C 0.7256(5) 0.11454(15) 0.22390(10) 0.0388(10) Uani 1 1 d .
H36A H 0.8032 0.1078 0.2409 0.058 Uiso 1 1 calc R
H36B H 0.6542 0.1409 0.2312 0.058 Uiso 1 1 calc R
H36C H 0.7795 0.1253 0.2041 0.058 Uiso 1 1 calc R
C37 C 0.5936(6) -0.05894(17) 0.25582(12) 0.0541(13) Uani 1 1 d .
H37A H 0.5004 -0.0803 0.2551 0.081 Uiso 1 1 calc R
H37B H 0.6088 -0.0467 0.2780 0.081 Uiso 1 1 calc R
H37C H 0.6861 -0.0781 0.2491 0.081 Uiso 1 1 calc R
C38 C 0.3375(5) 0.01055(15) 0.15849(10) 0.0359(9) Uani 1 1 d .
H38A H 0.2613 -0.0148 0.1652 0.054 Uiso 1 1 calc R
H38B H 0.3950 -0.0011 0.1393 0.054 Uiso 1 1 calc R
H38C H 0.2822 0.0415 0.1532 0.054 Uiso 1 1 calc R
C40 C 0.4306(4) 0.17520(13) 0.18393(8) 0.0255(8) Uani 1 1 d .
C41 C 0.2726(5) 0.17178(14) 0.19441(9) 0.0308(8) Uani 1 1 d .
C42 C 0.1997(5) 0.21195(15) 0.20924(10) 0.0382(10) Uani 1 1 d .
H42A H 0.0941 0.2087 0.2164 0.046 Uiso 1 1 calc R
C43 C 0.2768(5) 0.25640(15) 0.21385(10) 0.0399(10) Uani 1 1 d .
C44 C 0.4307(5) 0.25952(14) 0.20441(10) 0.0371(10) Uani 1 1 d .
H44A H 0.4856 0.2899 0.2078 0.045 Uiso 1 1 calc R
C45 C 0.5093(5) 0.22014(14) 0.19018(9) 0.0300(8) Uani 1 1 d .
C46 C 0.1773(5) 0.12561(15) 0.18948(11) 0.0388(10) Uani 1 1 d .
H46A H 0.0728 0.1302 0.1990 0.058 Uiso 1 1 calc R
H46B H 0.2298 0.0975 0.2000 0.058 Uiso 1 1 calc R
H46C H 0.1669 0.1190 0.1662 0.058 Uiso 1 1 calc R
C47 C 0.1935(7) 0.30065(18) 0.22808(13) 0.0622(15) Uani 1 1 d .
H47A H 0.2592 0.3156 0.2450 0.093 Uiso 1 1 calc R
H47B H 0.0934 0.2900 0.2375 0.093 Uiso 1 1 calc R
H47C H 0.1738 0.3252 0.2110 0.093 Uiso 1 1 calc R
C48 C 0.6795(5) 0.22957(15) 0.18173(10) 0.0378(10) Uani 1 1 d .
H48A H 0.7213 0.2558 0.1958 0.057 Uiso 1 1 calc R
H48B H 0.6873 0.2400 0.1590 0.057 Uiso 1 1 calc R
H48C H 0.7402 0.1990 0.1849 0.057 Uiso 1 1 calc R
C50 C 0.7579(5) 0.06070(13) 0.05477(9) 0.0312(8) Uani 1 1 d .
C51 C 0.9225(5) 0.05931(14) 0.05103(11) 0.0382(10) Uani 1 1 d .
C52 C 0.9880(6) 0.06149(16) 0.02025(12) 0.0475(11) Uani 1 1 d .
H52A H 1.0991 0.0611 0.0181 0.057 Uiso 1 1 calc R
C53 C 0.8978(7) 0.06420(16) -0.00699(12) 0.0503(12) Uani 1 1 d .
C54 C 0.7371(6) 0.06316(15) -0.00328(11) 0.0433(11) Uani 1 1 d .
H54A H 0.6728 0.0634 -0.0221 0.052 Uiso 1 1 calc R
C55 C 0.6660(5) 0.06173(14) 0.02672(10) 0.0349(9) Uani 1 1 d .
C56 C 1.0315(5) 0.05669(18) 0.07919(12) 0.0479(11) Uani 1 1 d .
H56A H 1.1398 0.0540 0.0713 0.072 Uiso 1 1 calc R
H56B H 1.0059 0.0275 0.0924 0.072 Uiso 1 1 calc R
H56C H 1.0205 0.0868 0.0924 0.072 Uiso 1 1 calc R
C57 C 0.9722(8) 0.0695(2) -0.03990(14) 0.0762(18) Uani 1 1 d .
H57A H 1.0741 0.0525 -0.0400 0.114 Uiso 1 1 calc R
H57B H 0.9874 0.1048 -0.0448 0.114 Uiso 1 1 calc R
H57C H 0.9036 0.0546 -0.0563 0.114 Uiso 1 1 calc R
C58 C 0.4887(5) 0.06146(15) 0.02659(10) 0.0394(10) Uani 1 1 d .
H58A H 0.4503 0.0806 0.0080 0.059 Uiso 1 1 calc R
H58B H 0.4497 0.0764 0.0467 0.059 Uiso 1 1 calc R
H58C H 0.4509 0.0271 0.0250 0.059 Uiso 1 1 calc R
C60 C 0.7122(4) 0.00309(13) 0.11982(9) 0.0282(8) Uani 1 1 d .
C61 C 0.6310(5) -0.03941(14) 0.10875(10) 0.0346(9) Uani 1 1 d .
C62 C 0.6349(5) -0.08323(15) 0.12586(11) 0.0414(10) Uani 1 1 d .
H62A H 0.5780 -0.1111 0.1179 0.050 Uiso 1 1 calc R
C63 C 0.7185(5) -0.08788(15) 0.15411(11) 0.0413(10) Uani 1 1 d .
C64 C 0.8058(5) -0.04767(15) 0.16395(11) 0.0390(10) Uani 1 1 d .
H64A H 0.8699 -0.0509 0.1827 0.047 Uiso 1 1 calc R
C65 C 0.8041(4) -0.00255(15) 0.14761(10) 0.0335(9) Uani 1 1 d .
C66 C 0.5321(6) -0.03818(15) 0.07861(12) 0.0455(11) Uani 1 1 d .
H66A H 0.4838 -0.0709 0.0752 0.068 Uiso 1 1 calc R
H66B H 0.5982 -0.0299 0.0599 0.068 Uiso 1 1 calc R
H66C H 0.4496 -0.0130 0.0810 0.068 Uiso 1 1 calc R
C67 C 0.7142(7) -0.13497(17) 0.17363(13) 0.0612(14) Uani 1 1 d .
H67A H 0.6923 -0.1632 0.1592 0.092 Uiso 1 1 calc R
H67B H 0.6316 -0.1326 0.1901 0.092 Uiso 1 1 calc R
H67C H 0.8160 -0.1399 0.1843 0.092 Uiso 1 1 calc R
C68 C 0.9062(5) 0.03759(16) 0.16113(11) 0.0391(10) Uani 1 1 d .
H68A H 0.8438 0.0679 0.1642 0.059 Uiso 1 1 calc R
H68B H 0.9924 0.0444 0.1460 0.059 Uiso 1 1 calc R
H68C H 0.9493 0.0269 0.1821 0.059 Uiso 1 1 calc R

loop_
_atom_site_aniso_label
_atom_site_aniso_U_11
_atom_site_aniso_U_22
_atom_site_aniso_U_33
_atom_site_aniso_U_23
_atom_site_aniso_U_13
_atom_site_aniso_U_12
Si1 0.0202(5) 0.0258(5) 0.0295(5) -0.0005(4) -0.0032(4) -0.0022(4)
Si2 0.0204(5) 0.0248(5) 0.0282(5) -0.0007(4) -0.0027(4) -0.0020(4)
Si3 0.0194(5) 0.0229(5) 0.0267(5) 0.0000(4) -0.0002(4) -0.0003(4)
Si4 0.0244(5) 0.0238(5) 0.0274(5) 0.0005(4) -0.0019(4) -0.0034(4)
Si5 0.0245(5) 0.0237(5) 0.0328(6) -0.0027(4) -0.0028(4) 0.0011(4)
C10 0.0259(18) 0.0241(17) 0.0237(18) 0.0008(14) -0.0027(15) 0.0037(15)
C11 0.033(2) 0.0297(19) 0.033(2) -0.0019(16) -0.0041(17) 0.0031(17)
C12 0.045(2) 0.028(2) 0.043(2) -0.0016(18) -0.009(2) -0.0020(18)
C13 0.044(2) 0.040(2) 0.036(2) -0.0095(18) -0.0112(19) 0.014(2)
C14 0.031(2) 0.041(2) 0.035(2) -0.0038(18) -0.0041(18) 0.0119(18)
C15 0.0288(19) 0.0330(19) 0.0209(18) 0.0019(15) -0.0035(15) 0.0074(16)
C16 0.040(2) 0.035(2) 0.057(3) -0.004(2) 0.009(2) -0.0139(19)
C17 0.057(3) 0.049(3) 0.082(4) -0.028(3) -0.006(3) 0.018(3)
C18 0.0232(19) 0.045(2) 0.032(2) 0.0010(17) 0.0016(16) 0.0030(17)
C20 0.0240(18) 0.0196(16) 0.0288(18) 0.0023(14) 0.0056(15) -0.0009(14)
C21 0.0245(18) 0.0252(18) 0.0301(19) -0.0001(15) 0.0023(15) 0.0006(15)
C22 0.031(2) 0.031(2) 0.031(2) 0.0041(16) -0.0015(16) 0.0008(16)
C23 0.041(2) 0.029(2) 0.029(2) 0.0021(16) 0.0084(18) -0.0011(17)
C24 0.030(2) 0.0288(19) 0.043(2) -0.0006(17) 0.0122(18) -0.0014(16)
C25 0.0229(18) 0.0225(17) 0.034(2) 0.0011(15) 0.0028(15) -0.0026(14)
C26 0.0216(19) 0.044(2) 0.033(2) 0.0030(18) -0.0008(16) 0.0041(17)
C27 0.054(3) 0.047(3) 0.034(2) -0.001(2) 0.010(2) -0.002(2)
C28 0.0216(19) 0.040(2) 0.044(2) 0.0021(19) 0.0043(17) -0.0024(17)
C30 0.0293(19) 0.0281(19) 0.0273(19) 0.0006(15) 0.0032(15) 0.0017(16)
C31 0.0288(19) 0.033(2) 0.029(2) 0.0004(16) 0.0002(16) 0.0012(17)
C32 0.037(2) 0.044(2) 0.032(2) 0.0041(18) -0.0027(18) 0.0055(19)
C33 0.037(2) 0.037(2) 0.040(2) 0.0068(18) 0.0077(19) 0.0047(18)
C34 0.033(2) 0.0256(19) 0.047(2) 0.0032(17) 0.0105(19) -0.0036(17)
C35 0.0235(18) 0.0274(19) 0.036(2) -0.0002(16) 0.0058(16) -0.0001(15)
C36 0.040(2) 0.041(2) 0.035(2) 0.0010(18) -0.0104(19) -0.0036(19)
C37 0.060(3) 0.045(3) 0.057(3) 0.018(2) 0.004(3) 0.004(2)
C38 0.032(2) 0.029(2) 0.048(2) -0.0036(18) -0.0014(19) -0.0057(17)
C40 0.0291(19) 0.0256(18) 0.0219(17) 0.0023(14) -0.0012(15) -0.0013(15)
C41 0.032(2) 0.032(2) 0.0286(19) 0.0022(16) 0.0010(16) 0.0011(17)
C42 0.040(2) 0.040(2) 0.035(2) 0.0015(18) 0.0106(18) 0.0047(19)
C43 0.053(3) 0.036(2) 0.031(2) -0.0006(18) 0.007(2) 0.009(2)
C44 0.052(3) 0.0255(19) 0.034(2) -0.0040(17) -0.004(2) -0.0024(18)
C45 0.037(2) 0.0273(19) 0.0255(19) 0.0017(15) -0.0069(16) -0.0049(16)
C46 0.031(2) 0.042(2) 0.044(2) 0.0002(19) 0.0085(19) -0.0028(18)
C47 0.078(4) 0.046(3) 0.062(3) -0.010(2) 0.023(3) 0.013(3)
C48 0.040(2) 0.033(2) 0.040(2) -0.0029(18) -0.0053(19) -0.0132(18)
C50 0.034(2) 0.0227(18) 0.037(2) -0.0029(16) 0.0057(17) -0.0004(16)
C51 0.035(2) 0.030(2) 0.050(3) -0.0081(19) 0.0061(19) 0.0020(17)
C52 0.042(3) 0.041(2) 0.060(3) -0.006(2) 0.018(2) 0.002(2)
C53 0.071(3) 0.033(2) 0.046(3) -0.006(2) 0.015(3) 0.006(2)
C54 0.063(3) 0.032(2) 0.035(2) -0.0059(18) 0.001(2) 0.002(2)
C55 0.045(2) 0.0222(18) 0.037(2) -0.0043(17) 0.0000(19) -0.0001(17)
C56 0.026(2) 0.058(3) 0.060(3) -0.013(2) 0.004(2) -0.001(2)
C57 0.107(5) 0.062(3) 0.060(3) -0.003(3) 0.037(4) 0.004(3)
C58 0.049(3) 0.034(2) 0.035(2) -0.0048(18) -0.0116(19) -0.0009(19)
C60 0.0242(18) 0.0246(18) 0.036(2) -0.0004(16) -0.0014(16) 0.0033(15)
C61 0.035(2) 0.0273(19) 0.041(2) -0.0010(17) 0.0025(18) 0.0017(17)
C62 0.043(2) 0.025(2) 0.056(3) -0.0046(19) 0.006(2) 0.0039(18)
C63 0.041(2) 0.031(2) 0.052(3) 0.0071(19) 0.013(2) 0.0140(19)
C64 0.037(2) 0.039(2) 0.042(2) 0.0024(19) 0.0025(19) 0.0169(19)
C65 0.027(2) 0.034(2) 0.039(2) 0.0006(17) 0.0007(17) 0.0071(17)
C66 0.054(3) 0.029(2) 0.054(3) -0.0024(19) -0.010(2) -0.009(2)
C67 0.075(4) 0.041(3) 0.067(3) 0.021(2) 0.013(3) 0.012(3)
C68 0.030(2) 0.045(2) 0.042(2) 0.0009(19) -0.0080(18) 0.0054(18)

loop_
_atom_type_symbol
_atom_type_description
_atom_type_scat_dispersion_real
_atom_type_scat_dispersion_imag
_atom_type_scat_source
C C 0.0033 0.0016 'International Tables Vol C Tables 4.2.6.8 and 6.1.1.4'
H H 0.0000 0.0000 'International Tables Vol C Tables 4.2.6.8 and 6.1.1.4'
Si Si 0.0817 0.0704 'International Tables Vol C Tables 4.2.6.8 and 6.1.1.4'

loop_
_geom_angle_atom_site_label_1
_geom_angle_atom_site_label_2
_geom_angle_atom_site_label_3
_geom_angle
Si5 Si1 Si4 91.66(5)
Si5 Si1 Si3 91.83(5)
Si4 Si1 Si3 90.54(5)
Si5 Si1 Si2 56.24(4)
Si4 Si1 Si2 55.53(4)
Si3 Si1 Si2 55.30(4)
Si3 Si2 Si4 91.49(5)
Si3 Si2 Si5 91.99(5)
Si4 Si2 Si5 91.34(5)
Si3 Si2 Si1 56.33(4)
Si4 Si2 Si1 55.88(4)
Si5 Si2 Si1 55.44(4)
C20 Si3 C10 111.03(15)
C20 Si3 Si2 115.63(11)
C10 Si3 Si2 119.73(12)
C20 Si3 Si1 118.62(12)
C10 Si3 Si1 117.74(12)
Si2 Si3 Si1 68.37(4)
C40 Si4 C30 110.86(16)
C40 Si4 Si2 118.77(12)
C30 Si4 Si2 116.58(12)
C40 Si4 Si1 116.11(12)
C30 Si4 Si1 120.39(12)
Si2 Si4 Si1 68.59(5)
C50 Si5 C60 111.50(17)
C50 Si5 Si1 116.17(12)
C60 Si5 Si1 118.99(13)
C50 Si5 Si2 120.24(13)
C60 Si5 Si2 115.67(12)
Si1 Si5 Si2 68.32(4)
C15 C10 C11 117.3(3)
C15 C10 Si3 125.3(3)
C11 C10 Si3 117.4(3)
C12 C11 C10 120.1(4)
C12 C11 C16 117.7(4)
C10 C11 C16 122.2(3)
C13 C12 C11 122.0(4)
C13 C12 H12A 119.0
C11 C12 H12A 119.0
C14 C13 C12 117.9(4)
C14 C13 C17 122.5(4)
C12 C13 C17 119.7(4)
C13 C14 C15 122.7(4)
C13 C14 H14A 118.7
C15 C14 H14A 118.7
C14 C15 C10 119.9(4)
C14 C15 C18 116.3(3)
C10 C15 C18 123.7(3)
C11 C16 H16A 109.5
C11 C16 H16B 109.5
H16A C16 H16B 109.5
C11 C16 H16C 109.5
H16A C16 H16C 109.5
H16B C16 H16C 109.5
C13 C17 H17A 109.5
C13 C17 H17B 109.5
H17A C17 H17B 109.5
C13 C17 H17C 109.5
H17A C17 H17C 109.5
H17B C17 H17C 109.5
C15 C18 H18A 109.5
C15 C18 H18B 109.5
H18A C18 H18B 109.5
C15 C18 H18C 109.5
H18A C18 H18C 109.5
H18B C18 H18C 109.5
C21 C20 C25 117.8(3)
C21 C20 Si3 117.1(3)
C25 C20 Si3 125.1(3)
C22 C21 C20 120.2(3)
C22 C21 C26 117.2(3)
C20 C21 C26 122.6(3)
C21 C22 C23 122.0(4)
C21 C22 H22A 119.0
C23 C22 H22A 119.0
C24 C23 C22 117.4(4)
C24 C23 C27 121.6(4)
C22 C23 C27 121.0(4)
C23 C24 C25 122.9(4)
C23 C24 H24A 118.5
C25 C24 H24A 118.5
C24 C25 C20 119.6(4)
C24 C25 C28 116.3(3)
C20 C25 C28 124.1(3)
C21 C26 H26A 109.5
C21 C26 H26B 109.5
H26A C26 H26B 109.5
C21 C26 H26C 109.5
H26A C26 H26C 109.5
H26B C26 H26C 109.5
C23 C27 H27A 109.5
C23 C27 H27B 109.5
H27A C27 H27B 109.5
C23 C27 H27C 109.5
H27A C27 H27C 109.5
H27B C27 H27C 109.5
C25 C28 H28A 109.5
C25 C28 H28B 109.5
H28A C28 H28B 109.5
C25 C28 H28C 109.5
H28A C28 H28C 109.5
H28B C28 H28C 109.5
C31 C30 C35 117.7(3)
C31 C30 Si4 117.9(3)
C35 C30 Si4 124.4(3)
C32 C31 C30 120.2(4)
C32 C31 C36 118.2(4)
C30 C31 C36 121.6(3)
C33 C32 C31 121.9(4)
C33 C32 H32A 119.0
C31 C32 H32A 119.0
C34 C33 C32 117.8(4)
C34 C33 C37 121.0(4)
C32 C33 C37 121.2(4)
C33 C34 C35 122.8(4)
C33 C34 H34A 118.6
C35 C34 H34A 118.6
C34 C35 C30 119.6(4)
C34 C35 C38 116.3(3)
C30 C35 C38 124.1(3)
C31 C36 H36A 109.5
C31 C36 H36B 109.5
H36A C36 H36B 109.5
C31 C36 H36C 109.5
H36A C36 H36C 109.5
H36B C36 H36C 109.5
C33 C37 H37A 109.5
C33 C37 H37B 109.5
H37A C37 H37B 109.5
C33 C37 H37C 109.5
H37A C37 H37C 109.5
H37B C37 H37C 109.5
C35 C38 H38A 109.5
C35 C38 H38B 109.5
H38A C38 H38B 109.5
C35 C38 H38C 109.5
H38A C38 H38C 109.5
H38B C38 H38C 109.5
C45 C40 C41 117.0(3)
C45 C40 Si4 124.8(3)
C41 C40 Si4 118.3(3)
C42 C41 C40 120.6(4)
C42 C41 C46 117.6(4)
C40 C41 C46 121.8(3)
C43 C42 C41 121.6(4)
C43 C42 H42A 119.2
C41 C42 H42A 119.2
C44 C43 C42 118.0(4)
C44 C43 C47 120.9(4)
C42 C43 C47 121.1(4)
C43 C44 C45 122.4(4)
C43 C44 H44A 118.8
C45 C44 H44A 118.8
C44 C45 C40 120.3(4)
C44 C45 C48 115.6(3)
C40 C45 C48 124.0(4)
C41 C46 H46A 109.5
C41 C46 H46B 109.5
H46A C46 H46B 109.5
C41 C46 H46C 109.5
H46A C46 H46C 109.5
H46B C46 H46C 109.5
C43 C47 H47A 109.5
C43 C47 H47B 109.5
H47A C47 H47B 109.5
C43 C47 H47C 109.5
H47A C47 H47C 109.5
H47B C47 H47C 109.5
C45 C48 H48A 109.5
C45 C48 H48B 109.5
H48A C48 H48B 109.5
C45 C48 H48C 109.5
H48A C48 H48C 109.5
H48B C48 H48C 109.5
C55 C50 C51 117.8(4)
C55 C50 Si5 125.2(3)
C51 C50 Si5 116.9(3)
C52 C51 C50 119.9(4)
C52 C51 C56 117.7(4)
C50 C51 C56 122.4(4)
C53 C52 C51 121.9(4)
C53 C52 H52A 119.0
C51 C52 H52A 119.0
C52 C53 C54 117.9(4)
C52 C53 C57 120.7(5)
C54 C53 C57 121.4(5)
C55 C54 C53 122.5(5)
C55 C54 H54A 118.8
C53 C54 H54A 118.8
C54 C55 C50 119.8(4)
C54 C55 C58 115.9(4)
C50 C55 C58 124.3(4)
C51 C56 H56A 109.5
C51 C56 H56B 109.5
H56A C56 H56B 109.5
C51 C56 H56C 109.5
H56A C56 H56C 109.5
H56B C56 H56C 109.5
C53 C57 H57A 109.5
C53 C57 H57B 109.5
H57A C57 H57B 109.5
C53 C57 H57C 109.5
H57A C57 H57C 109.5
H57B C57 H57C 109.5
C55 C58 H58A 109.5
C55 C58 H58B 109.5
H58A C58 H58B 109.5
C55 C58 H58C 109.5
H58A C58 H58C 109.5
H58B C58 H58C 109.5
C65 C60 C61 116.8(3)
C65 C60 Si5 125.0(3)
C61 C60 Si5 118.1(3)
C62 C61 C60 121.2(4)
C62 C61 C66 117.2(4)
C60 C61 C66 121.6(3)
C63 C62 C61 121.8(4)
C63 C62 H62A 119.1
C61 C62 H62A 119.1
C62 C63 C64 117.4(4)
C62 C63 C67 121.3(4)
C64 C63 C67 121.3(4)
C63 C64 C65 122.7(4)
C63 C64 H64A 118.7
C65 C64 H64A 118.7
C64 C65 C60 119.9(4)
C64 C65 C68 116.4(4)
C60 C65 C68 123.6(4)
C61 C66 H66A 109.5
C61 C66 H66B 109.5
H66A C66 H66B 109.5
C61 C66 H66C 109.5
H66A C66 H66C 109.5
H66B C66 H66C 109.5
C63 C67 H67A 109.5
C63 C67 H67B 109.5
H67A C67 H67B 109.5
C63 C67 H67C 109.5
H67A C67 H67C 109.5
H67B C67 H67C 109.5
C65 C68 H68A 109.5
C65 C68 H68B 109.5
H68A C68 H68B 109.5
C65 C68 H68C 109.5
H68A C68 H68C 109.5
H68B C68 H68C 109.5

loop_
_geom_bond_atom_site_label_1
_geom_bond_atom_site_label_2
_geom_bond_distance
Si1 Si5 2.3363(14)
Si1 Si4 2.3441(15)
Si1 Si3 2.3600(14)
Si1 Si2 2.6362(14)
Si2 Si3 2.3315(14)
Si2 Si4 2.3344(15)
Si2 Si5 2.3585(14)
Si3 C20 1.878(4)
Si3 C10 1.892(4)
Si4 C40 1.882(4)
Si4 C30 1.895(4)
Si5 C50 1.882(4)
Si5 C60 1.890(4)
C10 C15 1.408(5)
C10 C11 1.411(5)
C11 C12 1.386(5)
C11 C16 1.497(6)
C12 C13 1.373(6)
C12 H12A 0.9500
C13 C14 1.365(6)
C13 C17 1.499(6)
C14 C15 1.383(5)
C14 H14A 0.9500
C15 C18 1.507(5)
C16 H16A 0.9800
C16 H16B 0.9800
C16 H16C 0.9800
C17 H17A 0.9800
C17 H17B 0.9800
C17 H17C 0.9800
C18 H18A 0.9800
C18 H18B 0.9800
C18 H18C 0.9800
C20 C21 1.401(5)
C20 C25 1.409(5)
C21 C22 1.372(5)
C21 C26 1.502(5)
C22 C23 1.382(5)
C22 H22A 0.9500
C23 C24 1.368(6)
C23 C27 1.479(5)
C24 C25 1.369(5)
C24 H24A 0.9500
C25 C28 1.497(5)
C26 H26A 0.9800
C26 H26B 0.9800
C26 H26C 0.9800
C27 H27A 0.9800
C27 H27B 0.9800
C27 H27C 0.9800
C28 H28A 0.9800
C28 H28B 0.9800
C28 H28C 0.9800
C30 C31 1.405(5)
C30 C35 1.409(5)
C31 C32 1.381(5)
C31 C36 1.496(5)
C32 C33 1.375(6)
C32 H32A 0.9500
C33 C34 1.366(6)
C33 C37 1.504(6)
C34 C35 1.377(5)
C34 H34A 0.9500
C35 C38 1.496(5)
C36 H36A 0.9800
C36 H36B 0.9800
C36 H36C 0.9800
C37 H37A 0.9800
C37 H37B 0.9800
C37 H37C 0.9800
C38 H38A 0.9800
C38 H38B 0.9800
C38 H38C 0.9800
C40 C45 1.405(5)
C40 C41 1.415(5)
C41 C42 1.387(5)
C41 C46 1.497(5)
C42 C43 1.377(6)
C42 H42A 0.9500
C43 C44 1.369(6)
C43 C47 1.504(6)
C44 C45 1.383(5)
C44 H44A 0.9500
C45 C48 1.511(6)
C46 H46A 0.9800
C46 H46B 0.9800
C46 H46C 0.9800
C47 H47A 0.9800
C47 H47B 0.9800
C47 H47C 0.9800
C48 H48A 0.9800
C48 H48B 0.9800
C48 H48C 0.9800
C50 C55 1.395(6)
C50 C51 1.410(6)
C51 C52 1.386(6)
C51 C56 1.486(6)
C52 C53 1.361(7)
C52 H52A 0.9500
C53 C54 1.377(7)
C53 C57 1.502(7)
C54 C55 1.376(6)
C54 H54A 0.9500
C55 C58 1.509(6)
C56 H56A 0.9800
C56 H56B 0.9800
C56 H56C 0.9800
C57 H57A 0.9800
C57 H57B 0.9800
C57 H57C 0.9800
C58 H58A 0.9800
C58 H58B 0.9800
C58 H58C 0.9800
C60 C65 1.394(5)
C60 C61 1.411(5)
C61 C62 1.373(6)
C61 C66 1.500(6)
C62 C63 1.370(6)
C62 H62A 0.9500
C63 C64 1.373(6)
C63 C67 1.500(6)
C64 C65 1.387(6)
C64 H64A 0.9500
C65 C68 1.493(6)
C66 H66A 0.9800
C66 H66B 0.9800
C66 H66C 0.9800
C67 H67A 0.9800
C67 H67B 0.9800
C67 H67C 0.9800
C68 H68A 0.9800
C68 H68B 0.9800
C68 H68C 0.9800

loop_
_geom_torsion_atom_site_label_1
_geom_torsion_atom_site_label_2
_geom_torsion_atom_site_label_3
_geom_torsion_atom_site_label_4
_geom_torsion
Si5 Si1 Si2 Si3 -120.64(6)
Si4 Si1 Si2 Si3 119.29(6)
Si5 Si1 Si2 Si4 120.07(6)
Si3 Si1 Si2 Si4 -119.29(6)
Si4 Si1 Si2 Si5 -120.07(6)
Si3 Si1 Si2 Si5 120.64(6)
Si4 Si2 Si3 C20 158.65(13)
Si5 Si2 Si3 C20 67.25(13)
Si1 Si2 Si3 C20 112.41(13)
Si4 Si2 Si3 C10 -64.26(14)
Si5 Si2 Si3 C10 -155.65(13)
Si1 Si2 Si3 C10 -110.50(14)
Si4 Si2 Si3 Si1 46.24(4)
Si5 Si2 Si3 Si1 -45.16(5)
Si5 Si1 Si3 C20 -62.59(13)
Si4 Si1 Si3 C20 -154.27(13)
Si2 Si1 Si3 C20 -108.29(13)
Si5 Si1 Si3 C10 158.92(13)
Si4 Si1 Si3 C10 67.25(14)
Si2 Si1 Si3 C10 113.22(14)
Si5 Si1 Si3 Si2 45.70(5)
Si4 Si1 Si3 Si2 -45.97(4)
Si3 Si2 Si4 C40 62.34(14)
Si5 Si2 Si4 C40 154.37(13)
Si1 Si2 Si4 C40 108.90(14)
Si3 Si2 Si4 C30 -160.85(14)
Si5 Si2 Si4 C30 -68.82(14)
Si1 Si2 Si4 C30 -114.29(14)
Si3 Si2 Si4 Si1 -46.56(4)
Si5 Si2 Si4 Si1 45.47(4)
Si5 Si1 Si4 C40 -158.59(13)
Si3 Si1 Si4 C40 -66.74(13)
Si2 Si1 Si4 C40 -112.55(13)
Si5 Si1 Si4 C30 63.07(15)
Si3 Si1 Si4 C30 154.92(14)
Si2 Si1 Si4 C30 109.11(15)
Si5 Si1 Si4 Si2 -46.03(4)
Si3 Si1 Si4 Si2 45.81(4)
Si4 Si1 Si5 C50 159.66(15)
Si3 Si1 Si5 C50 69.06(15)
Si2 Si1 Si5 C50 114.12(15)
Si4 Si1 Si5 C60 -62.68(14)
Si3 Si1 Si5 C60 -153.27(14)
Si2 Si1 Si5 C60 -108.22(14)
Si4 Si1 Si5 Si2 45.54(4)
Si3 Si1 Si5 Si2 -45.05(4)
Si3 Si2 Si5 C50 -62.75(14)
Si4 Si2 Si5 C50 -154.29(14)
Si1 Si2 Si5 C50 -108.52(14)
Si3 Si2 Si5 C60 158.57(14)
Si4 Si2 Si5 C60 67.03(14)
Si1 Si2 Si5 C60 112.80(14)
Si3 Si2 Si5 Si1 45.77(5)
Si4 Si2 Si5 Si1 -45.78(4)
C20 Si3 C10 C15 116.9(3)
Si2 Si3 C10 C15 -22.0(4)
Si1 Si3 C10 C15 -101.7(3)
C20 Si3 C10 C11 -63.7(3)
Si2 Si3 C10 C11 157.4(2)
Si1 Si3 C10 C11 77.7(3)
C15 C10 C11 C12 1.5(5)
Si3 C10 C11 C12 -178.0(3)
C15 C10 C11 C16 -178.5(4)
Si3 C10 C11 C16 2.0(5)
C10 C11 C12 C13 1.5(6)
C16 C11 C12 C13 -178.5(4)
C11 C12 C13 C14 -2.7(6)
C11 C12 C13 C17 178.4(4)
C12 C13 C14 C15 0.8(6)
C17 C13 C14 C15 179.7(4)
C13 C14 C15 C10 2.2(6)
C13 C14 C15 C18 -174.9(4)
C11 C10 C15 C14 -3.3(5)
Si3 C10 C15 C14 176.1(3)
C11 C10 C15 C18 173.6(3)
Si3 C10 C15 C18 -6.9(5)
C10 Si3 C20 C21 -70.5(3)
Si2 Si3 C20 C21 70.2(3)
Si1 Si3 C20 C21 148.5(2)
C10 Si3 C20 C25 110.6(3)
Si2 Si3 C20 C25 -108.7(3)
Si1 Si3 C20 C25 -30.5(3)
C25 C20 C21 C22 2.8(5)
Si3 C20 C21 C22 -176.2(3)
C25 C20 C21 C26 -178.7(3)
Si3 C20 C21 C26 2.3(5)
C20 C21 C22 C23 -0.7(6)
C26 C21 C22 C23 -179.3(4)
C21 C22 C23 C24 -2.1(6)
C21 C22 C23 C27 175.7(4)
C22 C23 C24 C25 2.8(6)
C27 C23 C24 C25 -175.0(4)
C23 C24 C25 C20 -0.7(6)
C23 C24 C25 C28 178.7(4)
C21 C20 C25 C24 -2.2(5)
Si3 C20 C25 C24 176.7(3)
C21 C20 C25 C28 178.5(3)
Si3 C20 C25 C28 -2.6(5)
C40 Si4 C30 C31 -63.9(3)
Si2 Si4 C30 C31 156.1(3)
Si1 Si4 C30 C31 76.4(3)
C40 Si4 C30 C35 115.2(3)
Si2 Si4 C30 C35 -24.9(4)
Si1 Si4 C30 C35 -104.5(3)
C35 C30 C31 C32 2.0(6)
Si4 C30 C31 C32 -178.9(3)
C35 C30 C31 C36 -179.4(4)
Si4 C30 C31 C36 -0.3(5)
C30 C31 C32 C33 -0.9(6)
C36 C31 C32 C33 -179.6(4)
C31 C32 C33 C34 -0.4(6)
C31 C32 C33 C37 179.1(4)
C32 C33 C34 C35 0.8(6)
C37 C33 C34 C35 -178.7(4)
C33 C34 C35 C30 0.3(6)
C33 C34 C35 C38 -179.8(4)
C31 C30 C35 C34 -1.7(5)
Si4 C30 C35 C34 179.3(3)
C31 C30 C35 C38 178.4(4)
Si4 C30 C35 C38 -0.6(5)
C30 Si4 C40 C45 115.7(3)
Si2 Si4 C40 C45 -105.2(3)
Si1 Si4 C40 C45 -26.4(3)
C30 Si4 C40 C41 -65.7(3)
Si2 Si4 C40 C41 73.4(3)
Si1 Si4 C40 C41 152.2(2)
C45 C40 C41 C42 1.9(5)
Si4 C40 C41 C42 -176.8(3)
C45 C40 C41 C46 -179.3(4)
Si4 C40 C41 C46 2.0(5)
C40 C41 C42 C43 0.9(6)
C46 C41 C42 C43 -178.0(4)
C41 C42 C43 C44 -2.3(6)
C41 C42 C43 C47 176.2(4)
C42 C43 C44 C45 0.9(6)
C47 C43 C44 C45 -177.6(4)
C43 C44 C45 C40 2.0(6)
C43 C44 C45 C48 -179.0(4)
C41 C40 C45 C44 -3.3(5)
Si4 C40 C45 C44 175.3(3)
C41 C40 C45 C48 177.8(4)
Si4 C40 C45 C48 -3.6(5)
C60 Si5 C50 C55 112.3(3)
Si1 Si5 C50 C55 -107.0(3)
Si2 Si5 C50 C55 -27.9(4)
C60 Si5 C50 C51 -70.4(3)
Si1 Si5 C50 C51 70.3(3)
Si2 Si5 C50 C51 149.4(3)
C55 C50 C51 C52 3.2(6)
Si5 C50 C51 C52 -174.3(3)
C55 C50 C51 C56 -178.2(4)
Si5 C50 C51 C56 4.3(5)
C50 C51 C52 C53 -1.0(6)
C56 C51 C52 C53 -179.7(4)
C51 C52 C53 C54 -2.0(7)
C51 C52 C53 C57 176.5(4)
C52 C53 C54 C55 2.9(7)
C57 C53 C54 C55 -175.5(4)
C53 C54 C55 C50 -0.8(6)
C53 C54 C55 C58 179.2(4)
C51 C50 C55 C54 -2.3(5)
Si5 C50 C55 C54 175.0(3)
C51 C50 C55 C58 177.8(4)
Si5 C50 C55 C58 -4.9(6)
C50 Si5 C60 C65 117.8(3)
Si1 Si5 C60 C65 -21.6(4)
Si2 Si5 C60 C65 -100.0(3)
C50 Si5 C60 C61 -65.7(3)
Si1 Si5 C60 C61 154.8(3)
Si2 Si5 C60 C61 76.5(3)
C65 C60 C61 C62 4.1(6)
Si5 C60 C61 C62 -172.7(3)
C65 C60 C61 C66 -178.3(4)
Si5 C60 C61 C66 4.9(5)
C60 C61 C62 C63 -0.7(6)
C66 C61 C62 C63 -178.4(4)
C61 C62 C63 C64 -3.3(6)
C61 C62 C63 C67 176.3(4)
C62 C63 C64 C65 4.0(6)
C67 C63 C64 C65 -175.7(4)
C63 C64 C65 C60 -0.6(6)
C63 C64 C65 C68 -179.6(4)
C61 C60 C65 C64 -3.4(6)
Si5 C60 C65 C64 173.1(3)
C61 C60 C65 C68 175.5(4)
Si5 C60 C65 C68 -8.0(6)
